data_7038711
loop_
_publ_author_name
'Liu, Jian-Jun'
'Chen, Yong'
'Lin, Mei-Jin'
'Huang, Chang-Cang'
'Dai, Wen-Xin'

_publ_section_title
;
 Two-semiconductive-component hybrid coordination polymers with
 controllable photo-induced electron-transfer properties.
;
_journal_issue 15
_journal_name_full 'Dalton transactions (Cambridge, England : 2003)'
_journal_page_first 6339
_journal_page_last 6342
_journal_paper_doi 10.1039/c6dt00455e
_journal_volume 45
_journal_year 2016
_chemical_formula_moiety 'C24 H12 I2 N4 O4 Pb'
_chemical_formula_sum 'C24 H12 I2 N4 O4 Pb'
_chemical_formula_weight 881.37
_space_group_crystal_system monoclinic
_space_group_IT_number 15
_space_group_name_Hall '-C 2yc'
_space_group_name_H-M_alt 'C 1 2/c 1'
_symmetry_space_group_name_Hall '-C 2yc'
_symmetry_space_group_name_H-M 'C 1 2/c 1'
_atom_sites_solution_hydrogens geom
_audit_creation_method SHELXL-2014/6
_audit_update_record
;
2016-02-01 deposited with the CCDC.
2016-03-07 downloaded from the CCDC.
;
_cell_angle_alpha 90
_cell_angle_beta 111.08(3)
_cell_angle_gamma 90
_cell_formula_units_Z 4
_cell_length_a 25.087(5)
_cell_length_b 4.5640(9)
_cell_length_c 25.103(5)
_cell_measurement_reflns_used 4417
_cell_measurement_temperature 293(2)
_cell_measurement_theta_max 27.5204
_cell_measurement_theta_min 3.4494
_cell_volume 2681.9(11)
_computing_cell_refinement 'CrystalClear (Rigaku Inc., 2007)'
_computing_data_collection 'CrystalClear (Rigaku Inc., 2007)'
_computing_data_reduction 'CrystalClear (Rigaku Inc., 2007)'
_computing_structure_refinement 'SHELXL-2014/6 (Sheldrick, 2014)'
_computing_structure_solution 'SHELXS-2014/6 (Sheldrick, 2014)'
_diffrn_ambient_temperature 293(2)
_diffrn_measured_fraction_theta_full 0.996
_diffrn_measured_fraction_theta_max 0.973
_diffrn_measurement_device_type 'Saturn724 CCD (2x2 bin mode)'
_diffrn_measurement_method 'omiga scan'
_diffrn_radiation_type MoK\a
_diffrn_radiation_wavelength 0.71073
_diffrn_reflns_av_R_equivalents 0.0470
_diffrn_reflns_av_unetI/netI 0.0402
_diffrn_reflns_Laue_measured_fraction_full 0.996
_diffrn_reflns_Laue_measured_fraction_max 0.973
_diffrn_reflns_limit_h_max 22
_diffrn_reflns_limit_h_min -32
_diffrn_reflns_limit_k_max 5
_diffrn_reflns_limit_k_min -5
_diffrn_reflns_limit_l_max 32
_diffrn_reflns_limit_l_min -32
_diffrn_reflns_number 10438
_diffrn_reflns_point_group_measured_fraction_full 0.996
_diffrn_reflns_point_group_measured_fraction_max 0.973
_diffrn_reflns_theta_full 25.242
_diffrn_reflns_theta_max 27.702
_diffrn_reflns_theta_min 3.479
_exptl_absorpt_coefficient_mu 8.628
_exptl_absorpt_correction_T_max 1.0000
_exptl_absorpt_correction_T_min 0.6518
_exptl_absorpt_correction_type multi-scan
_exptl_absorpt_process_details 'CrystalClear (Rigaku Inc., 2007)'
_exptl_crystal_colour red
_exptl_crystal_density_diffrn 2.183
_exptl_crystal_description needle
_exptl_crystal_F_000 1616
_exptl_crystal_size_max 0.32
_exptl_crystal_size_mid 0.12
_exptl_crystal_size_min 0.08
_refine_diff_density_max 2.680
_refine_diff_density_min -0.827
_refine_diff_density_rms 0.204
_refine_ls_extinction_method none
_refine_ls_goodness_of_fit_ref 1.010
_refine_ls_hydrogen_treatment constr
_refine_ls_matrix_type full
_refine_ls_number_parameters 160
_refine_ls_number_reflns 3043
_refine_ls_number_restraints 0
_refine_ls_restrained_S_all 1.010
_refine_ls_R_factor_all 0.0559
_refine_ls_R_factor_gt 0.0520
_refine_ls_shift/su_max 0.002
_refine_ls_shift/su_mean 0.000
_refine_ls_structure_factor_coef Fsqd
_refine_ls_weighting_details 'w=1/[\s^2^(Fo^2^)+(0.0679P)^2^+68.5783P] where P=(Fo^2^+2Fc^2^)/3'
_refine_ls_weighting_scheme calc
_refine_ls_wR_factor_gt 0.1359
_refine_ls_wR_factor_ref 0.1389
_reflns_Friedel_coverage 0.000
_reflns_number_gt 2834
_reflns_number_total 3043
_reflns_threshold_expression 'I > 2\s(I)'
_cod_data_source_file c6dt00455e2.cif
_cod_data_source_block 1
_cod_depositor_comments
;
The following automatic conversions were performed:

'_exptl_absorpt_correction_type' value 'Multi-scan' changed to
'multi-scan' according to
/usr/data/users/saulius/crontab/automatic-downloads/rss-feeds/RSC/lib/dictionaries/cif_core.dic
dictionary named 'cif_core.dic' version 2.4.2 from 2011-04-26.

Automatic conversion script
Id: cif_fix_values 4268 2015-11-12 08:31:59Z antanas 

 Adding full bibliography for 7038711--7038712.cif.
;
_cod_original_cell_volume 2682.0(11)
_cod_database_code 7038711
_shelx_space_group_comment
;
The symmetry employed for this shelxl refinement is uniquely defined
by the following loop, which should always be used as a source of
symmetry information in preference to the above space-group names.
They are only intended as comments.
;
_shelxl_version_number 2014/6

loop_
_space_group_symop_operation_xyz
'x, y, z'
'-x, y, -z+1/2'
'x+1/2, y+1/2, z'
'-x+1/2, y+1/2, -z+1/2'
'-x, -y, -z'
'x, -y, z-1/2'
'-x+1/2, -y+1/2, -z'
'x+1/2, -y+1/2, z-1/2'

loop_
_atom_site_label
_atom_site_type_symbol
_atom_site_fract_x
_atom_site_fract_y
_atom_site_fract_z
_atom_site_U_iso_or_equiv
_atom_site_adp_type
_atom_site_occupancy
_atom_site_site_symmetry_order
_atom_site_calc_flag
_atom_site_refinement_flags_posn
_atom_site_refinement_flags_adp
_atom_site_refinement_flags_occupancy
I1 I 0.57317(3) 0.88300(12) 0.33398(2) 0.0352(2) Uani 1 1 d . . .
Pb1 Pb 0.5000 0.39980(10) 0.2500 0.02850(17) Uani 1 2 d S T P
N1 N 0.5816(4) 0.401(2) 0.2020(4) 0.048(2) Uani 1 1 d . . .
N2 N 0.6857(3) 0.3719(17) 0.1021(4) 0.0363(19) Uani 1 1 d . . .
C1 C 0.6321(6) 0.520(4) 0.2196(6) 0.072(4) Uani 1 1 d . . .
H1 H 0.6447 0.6072 0.2555 0.087 Uiso 1 1 calc R U .
C2 C 0.6694(6) 0.526(4) 0.1885(5) 0.072(4) Uani 1 1 d . . .
H2 H 0.7042 0.6244 0.2021 0.086 Uiso 1 1 calc R U .
C3 C 0.6518(5) 0.385(2) 0.1391(5) 0.039(2) Uani 1 1 d . . .
C4 C 0.5664(8) 0.265(5) 0.1562(9) 0.121(9) Uani 1 1 d . . .
H4 H 0.5314 0.1691 0.1441 0.145 Uiso 1 1 calc R U .
C5 C 0.6005(8) 0.250(5) 0.1210(9) 0.124(9) Uani 1 1 d . . .
H5 H 0.5875 0.1498 0.0865 0.148 Uiso 1 1 calc R U .
C6 C 0.7311(4) 0.169(2) 0.1160(4) 0.0332(19) Uani 1 1 d . . .
C7 C 0.7583(4) 0.1272(19) 0.0730(4) 0.0311(19) Uani 1 1 d . . .
C8 C 0.7378(4) 0.278(2) 0.0209(4) 0.0318(19) Uani 1 1 d . . .
C9 C 0.6919(4) 0.480(2) 0.0086(4) 0.0322(18) Uani 1 1 d . . .
C10 C 0.6662(4) 0.542(2) 0.0524(5) 0.038(2) Uani 1 1 d . . .
C11 C 0.8040(4) -0.068(2) 0.0836(4) 0.036(2) Uani 1 1 d . . .
H11 H 0.8184 -0.1632 0.1187 0.044 Uiso 1 1 calc R U .
C12 C 0.6713(4) 0.625(2) -0.0425(4) 0.033(2) Uani 1 1 d . . .
H12 H 0.6415 0.7579 -0.0500 0.040 Uiso 1 1 calc R U .
O1 O 0.7464(3) 0.040(2) 0.1602(3) 0.0518(19) Uani 1 1 d . . .
O2 O 0.6301(3) 0.7312(18) 0.0459(3) 0.0509(19) Uani 1 1 d . . .

loop_
_atom_site_aniso_label
_atom_site_aniso_U_11
_atom_site_aniso_U_22
_atom_site_aniso_U_33
_atom_site_aniso_U_23
_atom_site_aniso_U_13
_atom_site_aniso_U_12
I1 0.0370(4) 0.0293(4) 0.0325(3) -0.0027(2) 0.0043(3) 0.0032(2)
Pb1 0.0325(3) 0.0285(3) 0.0289(3) 0.000 0.0165(2) 0.000
N1 0.054(6) 0.050(6) 0.054(6) 0.002(4) 0.035(5) -0.002(4)
N2 0.029(4) 0.047(5) 0.041(4) -0.007(3) 0.022(4) -0.005(3)
C1 0.064(8) 0.119(12) 0.047(7) -0.015(8) 0.037(6) -0.018(9)
C2 0.058(8) 0.123(12) 0.046(7) -0.026(8) 0.033(6) -0.022(9)
C3 0.040(5) 0.041(6) 0.050(6) -0.004(4) 0.032(5) 0.000(4)
C4 0.106(14) 0.164(18) 0.143(17) -0.096(16) 0.106(14) -0.079(14)
C5 0.106(13) 0.160(17) 0.159(17) -0.124(16) 0.113(14) -0.089(13)
C6 0.027(4) 0.041(5) 0.035(5) -0.007(4) 0.015(4) -0.005(4)
C7 0.031(5) 0.036(5) 0.031(4) -0.004(3) 0.017(4) -0.001(4)
C8 0.029(4) 0.031(5) 0.040(5) -0.006(4) 0.018(4) -0.008(4)
C9 0.030(4) 0.028(4) 0.042(5) -0.004(4) 0.017(4) -0.002(4)
C10 0.034(5) 0.038(5) 0.052(6) -0.006(5) 0.026(5) 0.001(4)
C11 0.037(5) 0.044(5) 0.027(4) 0.001(4) 0.010(4) -0.002(4)
C12 0.026(4) 0.035(5) 0.043(5) -0.005(4) 0.017(4) 0.002(3)
O1 0.050(4) 0.072(5) 0.038(4) 0.006(4) 0.020(3) 0.006(4)
O2 0.048(4) 0.055(5) 0.059(5) 0.000(4) 0.031(4) 0.013(4)

loop_
_atom_type_symbol
_atom_type_description
_atom_type_scat_dispersion_real
_atom_type_scat_dispersion_imag
_atom_type_scat_source
C C 0.0033 0.0016 'International Tables Vol C Tables 4.2.6.8 and 6.1.1.4'
H H 0.0000 0.0000 'International Tables Vol C Tables 4.2.6.8 and 6.1.1.4'
N N 0.0061 0.0033 'International Tables Vol C Tables 4.2.6.8 and 6.1.1.4'
O O 0.0106 0.0060 'International Tables Vol C Tables 4.2.6.8 and 6.1.1.4'
I I -0.4742 1.8119 'International Tables Vol C Tables 4.2.6.8 and 6.1.1.4'
Pb Pb -3.3944 10.1111 'International Tables Vol C Tables 4.2.6.8 and 6.1.1.4'

loop_
_geom_angle_atom_site_label_1
_geom_angle_atom_site_label_2
_geom_angle_atom_site_label_3
_geom_angle
_geom_angle_site_symmetry_1
_geom_angle_site_symmetry_3
Pb1 I1 Pb1 90.96(3) . 1_565
N1 Pb1 N1 179.8(4) . 2_655
N1 Pb1 I1 86.8(2) . .
N1 Pb1 I1 93.0(2) 2_655 .
N1 Pb1 I1 93.0(2) . 2_655
N1 Pb1 I1 86.8(2) 2_655 2_655
I1 Pb1 I1 90.97(3) . 2_655
N1 Pb1 I1 93.1(2) . 2_645
N1 Pb1 I1 87.1(2) 2_655 2_645
I1 Pb1 I1 178.076(18) . 2_645
I1 Pb1 I1 90.95(3) 2_655 2_645
N1 Pb1 I1 87.1(2) . 1_545
N1 Pb1 I1 93.1(2) 2_655 1_545
I1 Pb1 I1 90.95(3) . 1_545
I1 Pb1 I1 178.075(18) 2_655 1_545
I1 Pb1 I1 87.12(3) 2_645 1_545
C4 N1 C1 117.4(11) . .
C4 N1 Pb1 112.3(9) . .
C1 N1 Pb1 130.2(8) . .
C10 N2 C6 125.2(8) . .
C10 N2 C3 116.4(8) . .
C6 N2 C3 118.1(8) . .
N1 C1 C2 125.2(13) . .
C3 C2 C1 116.2(13) . .
C2 C3 C5 119.6(11) . .
C2 C3 N2 122.6(10) . .
C5 C3 N2 117.8(10) . .
N1 C4 C5 122.9(14) . .
C3 C5 C4 118.5(13) . .
O1 C6 N2 121.0(9) . .
O1 C6 C7 122.5(9) . .
N2 C6 C7 116.5(8) . .
C11 C7 C8 119.4(8) . .
C11 C7 C6 120.2(9) . .
C8 C7 C6 120.4(8) . .
C7 C8 C8 119.5(11) . 7_655
C7 C8 C9 121.3(8) . .
C8 C8 C9 119.2(11) 7_655 .
C12 C9 C8 121.3(8) . .
C12 C9 C10 119.1(8) . .
C8 C9 C10 119.6(9) . .
O2 C10 N2 121.0(9) . .
O2 C10 C9 122.3(10) . .
N2 C10 C9 116.7(8) . .
C7 C11 C12 121.6(9) . 7_655
C9 C12 C11 119.0(9) . 7_655

loop_
_geom_bond_atom_site_label_1
_geom_bond_atom_site_label_2
_geom_bond_distance
_geom_bond_site_symmetry_2
I1 Pb1 3.1455(10) .
I1 Pb1 3.2549(10) 1_565
Pb1 N1 2.724(9) .
Pb1 N1 2.724(9) 2_655
Pb1 I1 3.1456(10) 2_655
Pb1 I1 3.2549(10) 2_645
Pb1 I1 3.2549(10) 1_545
N1 C4 1.240(18) .
N1 C1 1.299(17) .
N2 C10 1.401(14) .
N2 C6 1.411(12) .
N2 C3 1.470(11) .
C1 C2 1.418(15) .
C2 C3 1.325(16) .
C3 C5 1.349(17) .
C4 C5 1.435(17) .
C6 O1 1.189(12) .
C6 C7 1.483(12) .
C7 C11 1.401(13) .
C7 C8 1.401(13) .
C8 C8 1.415(17) 7_655
C8 C9 1.422(13) .
C9 C12 1.367(14) .
C9 C10 1.486(12) .
C10 O2 1.219(12) .
C11 C12 1.403(13) 7_655
C12 C11 1.403(13) 7_655
